data_7001871
loop_
_publ_author_name
'Das, Madhab C.'
'Ghosh, Sujit K.'
'Bharadwaj, Parimal K.'

_publ_section_title
;
 Halide binding in laterally non-symmetric aza-oxa cryptands through
 N/O/C--H&#x22EF;halide interactions with characterization of small
 water clusters
;
_journal_issue 33
_journal_name_full 'Dalton Transactions'
_journal_page_first 6496
_journal_page_last 6506
_journal_paper_doi 10.1039/b902270h
_journal_year 2009
_chemical_formula_moiety 'C33 H64 F9 N5 O10 Si'
_chemical_formula_sum 'C33 H64 F9 N5 O10 Si'
_chemical_formula_weight 889.98
_chemical_name_systematic
;
?
;
_space_group_IT_number 2
_symmetry_cell_setting triclinic
_symmetry_space_group_name_Hall '-P 1'
_symmetry_space_group_name_H-M 'P -1'
_atom_sites_solution_hydrogens geom
_atom_sites_solution_primary direct
_atom_sites_solution_secondary difmap
_audit_creation_method SHELXL-97
_cell_angle_alpha 90.596(5)
_cell_angle_beta 94.297(4)
_cell_angle_gamma 110.375(5)
_cell_formula_units_Z 2
_cell_length_a 11.762(5)
_cell_length_b 11.918(5)
_cell_length_c 15.452(6)
_cell_measurement_temperature 100(1)
_cell_measurement_theta_max 28.3
_cell_measurement_theta_min 2.1
_cell_volume 2023.3(14)
_computing_cell_refinement 'SAINT 6.45 ( Bruker, 2003)'
_computing_data_collection 'SMART 5.628 (Bruker, 2003)'
_computing_data_reduction 'SAINT 6.45 (Bruker, 2003)'
_computing_molecular_graphics 'Diamond 2.1e'
_computing_structure_refinement 'SHELXL-97 (Sheldrick, 1997)'
_computing_structure_solution SIR-97
_diffrn_ambient_temperature 100(1)
_diffrn_measured_fraction_theta_full 0.985
_diffrn_measured_fraction_theta_max 0.985
_diffrn_measurement_device_type 'Bruker SMART APEX'
_diffrn_measurement_method /w-scans
_diffrn_radiation_monochromator graphite
_diffrn_radiation_source 'fine-focus sealed tube'
_diffrn_radiation_type MoK\a
_diffrn_radiation_wavelength 0.71069
_diffrn_reflns_av_R_equivalents 0.0684
_diffrn_reflns_av_sigmaI/netI 0.0753
_diffrn_reflns_limit_h_max 15
_diffrn_reflns_limit_h_min -14
_diffrn_reflns_limit_k_max 15
_diffrn_reflns_limit_k_min -15
_diffrn_reflns_limit_l_max 11
_diffrn_reflns_limit_l_min -20
_diffrn_reflns_number 13589
_diffrn_reflns_theta_full 28.30
_diffrn_reflns_theta_max 28.30
_diffrn_reflns_theta_min 2.10
_exptl_absorpt_coefficient_mu 0.160
_exptl_absorpt_correction_T_max 0.9842
_exptl_absorpt_correction_T_min 0.9734
_exptl_absorpt_correction_type empirical
_exptl_absorpt_process_details 'SADABS 2.10 (Bruker 2003)'
_exptl_crystal_colour colorless
_exptl_crystal_density_diffrn 1.461
_exptl_crystal_density_method 'not measured'
_exptl_crystal_description block
_exptl_crystal_F_000 944
_exptl_crystal_size_max 0.17
_exptl_crystal_size_mid 0.14
_exptl_crystal_size_min 0.10
_refine_diff_density_max 0.690
_refine_diff_density_min -0.485
_refine_diff_density_rms 0.103
_refine_ls_extinction_method none
_refine_ls_goodness_of_fit_ref 1.060
_refine_ls_hydrogen_treatment mixed
_refine_ls_matrix_type full
_refine_ls_number_parameters 565
_refine_ls_number_reflns 9593
_refine_ls_number_restraints 7
_refine_ls_restrained_S_all 1.063
_refine_ls_R_factor_all 0.1008
_refine_ls_R_factor_gt 0.0721
_refine_ls_shift/su_max 0.001
_refine_ls_shift/su_mean 0.000
_refine_ls_structure_factor_coef Fsqd
_refine_ls_weighting_details 'calc w=1/[\s^2^(Fo^2^)+(0.0933P)^2^+5.3397P] where P=(Fo^2^+2Fc^2^)/3'
_refine_ls_weighting_scheme calc
_refine_ls_wR_factor_gt 0.1782
_refine_ls_wR_factor_ref 0.2163
_reflns_number_gt 7103
_reflns_number_total 9593
_reflns_threshold_expression >2sigma(I)
_cod_data_source_file b902270h.txt
_cod_data_source_block complex4
_cod_depositor_comments
;
The following automatic conversions were performed:
'_symmetry_cell_setting' value 'Triclinic' changed to 'triclinic'
according to '/home/saulius/struct/CIF-dictionaries/cif_core.dic'
dictionary named 'cif_core.dic' version 2.4.1 from 2010-06-29.

Automatic conversion script
Id: cif_fix_enum 1527 2010-12-29 10:47:43Z saulius 
;
_cod_database_code 7001871

loop_
_symmetry_equiv_pos_as_xyz
'x, y, z'
'-x, -y, -z'

loop_
_atom_site_label
_atom_site_type_symbol
_atom_site_fract_x
_atom_site_fract_y
_atom_site_fract_z
_atom_site_U_iso_or_equiv
_atom_site_adp_type
_atom_site_occupancy
_atom_site_symmetry_multiplicity
_atom_site_calc_flag
_atom_site_refinement_flags
_atom_site_disorder_assembly
_atom_site_disorder_group
Si1 Si 0.61141(14) -0.14053(15) 0.65111(10) 0.0214(4) Uani 1 1 d . . .
F1 F 0.1647(3) -0.2121(3) 0.7559(2) 0.0192(7) Uani 1 1 d . . .
F2 F 0.5529(4) -0.1061(4) 0.5560(2) 0.0382(10) Uani 1 1 d . . .
F3 F 0.6683(3) -0.1726(3) 0.7453(2) 0.0263(8) Uani 1 1 d . . .
F4 F 0.6889(3) 0.0074(3) 0.6712(2) 0.0265(8) Uani 1 1 d . . .
F5 F 0.7290(4) -0.1532(4) 0.6010(3) 0.0421(10) Uani 1 1 d . . .
F6 F 0.5308(4) -0.2880(4) 0.6278(3) 0.0407(10) Uani 1 1 d . . .
F7 F 0.4913(3) -0.1284(3) 0.6988(2) 0.0238(7) Uani 1 1 d . . .
F8 F 0.5537(9) 0.3259(9) 0.8028(7) 0.037(3) Uani 1 1 d . . .
F9 F -0.0980(4) -0.5686(3) 0.6861(3) 0.0412(11) Uani 1 1 d . . .
O1 O 0.3834(3) -0.1374(3) 1.0080(3) 0.0206(8) Uani 1 1 d . . .
O2 O 0.0834(3) -0.3058(3) 1.0288(2) 0.0171(8) Uani 1 1 d . . .
O3 O 0.1461(3) 0.0001(3) 0.9963(2) 0.0185(8) Uani 1 1 d . . .
OW1 O 0.6618(6) 0.3654(5) 0.6829(4) 0.0434(18) Uani 1 1 d . . .
OW2 O 1.0313(8) 0.3277(12) 0.7007(5) 0.052(3) Uani 1 1 d D . .
OW3 O 0.9676(5) -0.0068(8) 0.6620(4) 0.0485(19) Uani 1 1 d D . .
OW4 O 0.8563(14) -0.1837(9) 0.4088(9) 0.042(5) Uani 1 1 d D . .
OW5 O 0.6683(7) -0.3347(7) 0.4684(5) 0.057(3) Uani 1 1 d . . .
OW6 O 0.4939(6) -0.5228(6) 0.6584(5) 0.0471(16) Uani 1 1 d . . .
OW7 O 0.5655(4) 0.1519(4) 0.6040(3) 0.0284(10) Uani 1 1 d . . .
N1 N 0.2273(4) -0.1152(4) 1.1203(3) 0.0162(9) Uani 1 1 d . . .
N2 N 0.1312(4) -0.2599(4) 0.5621(3) 0.0213(10) Uani 1 1 d . . .
H1N2 H 0.1413 -0.2447 0.6206 0.026 Uiso 1 1 calc R . .
N3 N 0.2870(4) -0.3387(4) 0.6937(3) 0.0194(9) Uani 1 1 d . . .
H1N3 H 0.2440 -0.2936 0.7095 0.023 Uiso 1 1 calc R . .
H2N3 H 0.3637 -0.2896 0.6877 0.023 Uiso 1 1 calc R . .
N4 N -0.0579(4) -0.3344(4) 0.6901(3) 0.0186(9) Uani 1 1 d . . .
H1N4 H 0.0210 -0.2941 0.7070 0.022 Uiso 1 1 calc R . .
H2N4 H -0.0712 -0.4131 0.6949 0.022 Uiso 1 1 calc R . .
N5 N 0.2149(4) -0.0219(4) 0.6586(3) 0.0205(10) Uani 1 1 d . . .
H2N5 H 0.1513 0.0033 0.6499 0.025 Uiso 1 1 calc R . .
H1N5 H 0.1898 -0.0910 0.6866 0.025 Uiso 1 1 calc R . .
C1 C 0.3603(5) -0.0384(5) 1.1349(4) 0.0211(11) Uani 1 1 d . . .
H46A H 0.3836 -0.0244 1.1968 0.025 Uiso 1 1 calc R . .
H46B H 0.3738 0.0385 1.1091 0.025 Uiso 1 1 calc R . .
C2 C 0.4377(5) -0.0999(5) 1.0948(4) 0.0217(12) Uani 1 1 d . . .
H31A H 0.5207 -0.0450 1.0936 0.026 Uiso 1 1 calc R . .
H31B H 0.4383 -0.1684 1.1279 0.026 Uiso 1 1 calc R . .
C3 C 0.4145(5) -0.2243(5) 0.9658(4) 0.0180(10) Uani 1 1 d . . .
C4 C 0.5105(5) -0.2595(5) 0.9961(4) 0.0187(11) Uani 1 1 d . . .
H43 H 0.5589 -0.2240 1.0463 0.022 Uiso 1 1 calc R . .
C5 C 0.5327(5) -0.3492(5) 0.9494(4) 0.0234(12) Uani 1 1 d . . .
H55 H 0.5962 -0.3745 0.9692 0.028 Uiso 1 1 calc R . .
C6 C 0.4620(5) -0.4013(5) 0.8743(4) 0.0220(11) Uani 1 1 d . . .
H51 H 0.4785 -0.4606 0.8436 0.026 Uiso 1 1 calc R . .
C7 C 0.3663(5) -0.3651(5) 0.8445(4) 0.0201(11) Uani 1 1 d . . .
C8 C 0.3421(5) -0.2768(5) 0.8909(4) 0.0192(11) Uani 1 1 d . . .
H8 H 0.2775 -0.2528 0.8718 0.023 Uiso 1 1 calc R . .
C9 C 0.2885(6) -0.4250(5) 0.7633(4) 0.0235(12) Uani 1 1 d . . .
H53A H 0.3187 -0.4846 0.7409 0.028 Uiso 1 1 calc R . .
H53B H 0.2058 -0.4661 0.7780 0.028 Uiso 1 1 calc R . .
C10 C 0.2320(6) -0.4029(5) 0.6088(4) 0.0240(12) Uani 1 1 d . . .
H54A H 0.1528 -0.4620 0.6166 0.029 Uiso 1 1 calc R . .
H54B H 0.2832 -0.4447 0.5887 0.029 Uiso 1 1 calc R . .
C11 C 0.2184(5) -0.3161(5) 0.5410(4) 0.0245(12) Uani 1 1 d . . .
H44A H 0.2970 -0.2543 0.5361 0.029 Uiso 1 1 calc R . .
H44B H 0.1920 -0.3587 0.4851 0.029 Uiso 1 1 calc R . .
C12 C 0.1958(5) -0.2334(5) 1.1626(4) 0.0194(11) Uani 1 1 d . . .
H25A H 0.1888 -0.2225 1.2240 0.023 Uiso 1 1 calc R . .
H25B H 0.2602 -0.2657 1.1568 0.023 Uiso 1 1 calc R . .
C13 C 0.0770(5) -0.3203(5) 1.1207(3) 0.0176(10) Uani 1 1 d . . .
H45A H 0.0676 -0.4019 1.1353 0.021 Uiso 1 1 calc R . .
H45B H 0.0086 -0.3020 1.1402 0.021 Uiso 1 1 calc R . .
C14 C -0.0228(5) -0.3558(4) 0.9763(3) 0.0153(10) Uani 1 1 d . . .
C15 C -0.1237(5) -0.4482(5) 1.0013(3) 0.0162(10) Uani 1 1 d . . .
H23 H -0.1215 -0.4813 1.0553 0.019 Uiso 1 1 calc R . .
C16 C -0.2277(5) -0.4900(5) 0.9441(4) 0.0185(11) Uani 1 1 d . . .
H41 H -0.2957 -0.5514 0.9603 0.022 Uiso 1 1 calc R . .
C17 C -0.2316(5) -0.4417(5) 0.8636(4) 0.0205(11) Uani 1 1 d . . .
H48 H -0.3023 -0.4700 0.8264 0.025 Uiso 1 1 calc R . .
C18 C -0.1300(5) -0.3506(5) 0.8378(3) 0.0182(11) Uani 1 1 d . . .
C19 C -0.0253(5) -0.3074(5) 0.8951(3) 0.0174(10) Uani 1 1 d . . .
H19 H 0.0429 -0.2462 0.8789 0.021 Uiso 1 1 calc R . .
C20 C -0.1350(5) -0.2989(6) 0.7494(4) 0.0225(12) Uani 1 1 d . . .
H40A H -0.2186 -0.3268 0.7241 0.027 Uiso 1 1 calc R . .
H40B H -0.1072 -0.2122 0.7556 0.027 Uiso 1 1 calc R . .
C21 C -0.0824(5) -0.3105(6) 0.5976(3) 0.0230(12) Uani 1 1 d . . .
H37A H -0.0732 -0.2269 0.5924 0.028 Uiso 1 1 calc R . .
H37B H -0.1655 -0.3587 0.5775 0.028 Uiso 1 1 calc R . .
C22 C 0.0048(5) -0.3400(6) 0.5414(4) 0.0242(12) Uani 1 1 d . . .
H30A H -0.0005 -0.4222 0.5499 0.029 Uiso 1 1 calc R . .
H30B H -0.0191 -0.3333 0.4807 0.029 Uiso 1 1 calc R . .
C23 C 0.1450(5) -0.0489(5) 1.1436(4) 0.0178(10) Uani 1 1 d . . .
H28A H 0.1681 -0.0158 1.2025 0.021 Uiso 1 1 calc R . .
H28B H 0.0617 -0.1043 1.1410 0.021 Uiso 1 1 calc R . .
C24 C 0.1530(5) 0.0506(5) 1.0824(3) 0.0172(10) Uani 1 1 d . . .
H27A H 0.0864 0.0796 1.0881 0.021 Uiso 1 1 calc R . .
H27B H 0.2292 0.1168 1.0947 0.021 Uiso 1 1 calc R . .
C25 C 0.1852(5) 0.0788(5) 0.9312(3) 0.0164(10) Uani 1 1 d . . .
C26 C 0.1875(5) 0.1965(5) 0.9358(4) 0.0181(11) Uani 1 1 d . . .
H22 H 0.1602 0.2247 0.9835 0.022 Uiso 1 1 calc R . .
C27 C 0.2313(5) 0.2708(5) 0.8682(4) 0.0235(12) Uani 1 1 d . . .
H52 H 0.2342 0.3498 0.8712 0.028 Uiso 1 1 calc R . .
C28 C 0.2704(5) 0.2299(5) 0.7969(4) 0.0233(12) Uani 1 1 d . . .
H38 H 0.2992 0.2809 0.7521 0.028 Uiso 1 1 calc R . .
C29 C 0.2670(5) 0.1117(5) 0.7915(4) 0.0192(11) Uani 1 1 d . . .
C30 C 0.2240(5) 0.0367(5) 0.8593(4) 0.0185(11) Uani 1 1 d . . .
H30 H 0.2213 -0.0422 0.8563 0.022 Uiso 1 1 calc R . .
C31 C 0.3138(5) 0.0692(5) 0.7137(4) 0.0213(11) Uani 1 1 d . . .
H50A H 0.3529 0.1373 0.6791 0.026 Uiso 1 1 calc R . .
H50B H 0.3745 0.0351 0.7336 0.026 Uiso 1 1 calc R . .
C32 C 0.2554(5) -0.0442(5) 0.5724(4) 0.0231(12) Uani 1 1 d . . .
H42A H 0.3275 -0.0658 0.5814 0.028 Uiso 1 1 calc R . .
H42B H 0.2762 0.0285 0.5400 0.028 Uiso 1 1 calc R . .
C33 C 0.1558(5) -0.1439(5) 0.5207(4) 0.0227(12) Uani 1 1 d . . .
H33A H 0.0820 -0.1248 0.5155 0.027 Uiso 1 1 calc R . .
H33B H 0.1799 -0.1500 0.4626 0.027 Uiso 1 1 calc R . .
H1N1 H 0.213(5) -0.134(5) 1.063(4) 0.072(12) Uiso 1 1 d . . .
H1W2 H 0.979(6) 0.267(5) 0.690(4) 0.060(6) Uiso 1 1 d D . .
H2W2 H 0.996(7) 0.376(6) 0.700(5) 0.07(2) Uiso 1 1 d . . .
H2W7 H 0.533(6) 0.134(6) 0.559(5) 0.039(18) Uiso 1 1 d . . .
H1W7 H 0.593(7) 0.091(7) 0.615(5) 0.04(2) Uiso 1 1 d . . .
H1W4 H 0.796(5) -0.225(6) 0.413(4) 0.07(4) Uiso 1 1 d . . .
H2W4 H 0.906(5) -0.207(6) 0.393(4) 0.06(5) Uiso 1 1 d D . .
H1W5 H 0.6215(6) -0.3764(6) 0.4277(5) 0.05(2) Uiso 1 1 d . . .
H2W5 H 0.6225(5) -0.3287(5) 0.5117(4) 0.06(5) Uiso 1 1 d . . .
H2W1 H 0.7359(6) 0.3842(5) 0.6873(5) 0.05(3) Uiso 1 1 d . . .
H1W1 H 0.6437(7) 0.3051(6) 0.6538(5) 0.06(3) Uiso 1 1 d . . .
H1W3 H 0.9022(5) -0.0416(4) 0.6362(5) 0.05(2) Uiso 1 1 d D . .
H2W3 H 0.9817(7) 0.0683(6) 0.6558(6) 0.06(5) Uiso 1 1 d D . .
H2W6 H 0.550(18) -0.55(2) 0.651(18) 0.073(13) Uiso 1 1 d . . .
H1W6 H 0.50(3) -0.45(2) 0.64(3) 0.07(3) Uiso 1 1 d . . .

loop_
_atom_site_aniso_label
_atom_site_aniso_U_11
_atom_site_aniso_U_22
_atom_site_aniso_U_33
_atom_site_aniso_U_23
_atom_site_aniso_U_13
_atom_site_aniso_U_12
Si1 0.0191(7) 0.0267(8) 0.0184(8) -0.0034(6) -0.0001(6) 0.0081(6)
F1 0.0185(15) 0.0202(16) 0.0160(15) -0.0013(12) 0.0015(12) 0.0034(13)
F2 0.038(2) 0.060(3) 0.0185(18) -0.0003(17) -0.0032(15) 0.021(2)
F3 0.0274(18) 0.0256(18) 0.0255(18) 0.0022(14) -0.0021(14) 0.0097(15)
F4 0.0200(16) 0.0252(18) 0.0308(19) 0.0075(14) 0.0015(14) 0.0033(14)
F5 0.035(2) 0.068(3) 0.032(2) -0.003(2) 0.0088(17) 0.027(2)
F6 0.038(2) 0.031(2) 0.051(3) -0.0183(18) -0.0088(19) 0.0123(18)
F7 0.0152(15) 0.0242(17) 0.0290(18) -0.0032(14) 0.0023(13) 0.0029(13)
F8 0.049(7) 0.030(7) 0.025(9) 0.006(6) 0.014(6) 0.003(6)
F9 0.056(3) 0.022(2) 0.038(2) 0.0002(17) 0.006(2) 0.0026(19)
O1 0.0178(18) 0.022(2) 0.023(2) -0.0070(16) -0.0027(15) 0.0093(16)
O2 0.0172(18) 0.0176(18) 0.0143(18) 0.0002(14) 0.0003(14) 0.0037(15)
O3 0.0221(19) 0.0152(18) 0.0175(19) -0.0021(14) 0.0001(15) 0.0060(15)
OW1 0.054(4) 0.039(3) 0.024(5) -0.011(3) -0.007(3) 0.003(3)
OW2 0.063(5) 0.037(10) 0.045(4) 0.016(5) 0.005(4) 0.003(7)
OW3 0.065(6) 0.040(6) 0.028(6) 0.014(5) 0.006(5) 0.002(4)
OW4 0.049(6) 0.038(6) 0.027(6) 0.015(5) -0.005(5) 0.003(5)
OW5 0.068(5) 0.047(6) 0.039(5) -0.009(5) -0.005(4) 0.002(4)
OW6 0.053(3) 0.041(3) 0.036(4) -0.012(3) -0.003(3) 0.003(3)
OW7 0.030(2) 0.027(2) 0.026(2) -0.0052(19) -0.0065(19) 0.0029(19)
N1 0.017(2) 0.016(2) 0.017(2) -0.0045(17) -0.0013(17) 0.0033(18)
N2 0.021(2) 0.026(2) 0.011(2) -0.0024(18) 0.0016(17) 0.0007(19)
N3 0.018(2) 0.020(2) 0.018(2) -0.0031(18) 0.0009(17) 0.0038(18)
N4 0.017(2) 0.022(2) 0.016(2) -0.0005(17) 0.0000(17) 0.0038(18)
N5 0.019(2) 0.022(2) 0.018(2) 0.0008(18) 0.0049(18) 0.0034(19)
C1 0.017(3) 0.021(3) 0.025(3) -0.007(2) -0.002(2) 0.006(2)
C2 0.017(3) 0.027(3) 0.023(3) -0.010(2) -0.005(2) 0.010(2)
C3 0.018(2) 0.015(2) 0.021(3) -0.001(2) 0.005(2) 0.004(2)
C4 0.013(2) 0.020(3) 0.020(3) -0.004(2) 0.0014(19) 0.002(2)
C5 0.017(3) 0.025(3) 0.031(3) -0.006(2) -0.002(2) 0.011(2)
C6 0.022(3) 0.019(3) 0.025(3) -0.006(2) 0.003(2) 0.008(2)
C7 0.024(3) 0.017(3) 0.017(3) 0.001(2) 0.004(2) 0.005(2)
C8 0.019(3) 0.016(2) 0.023(3) 0.002(2) 0.003(2) 0.007(2)
C9 0.028(3) 0.019(3) 0.021(3) -0.002(2) -0.002(2) 0.006(2)
C10 0.027(3) 0.025(3) 0.017(3) -0.006(2) 0.001(2) 0.006(2)
C11 0.024(3) 0.026(3) 0.019(3) -0.005(2) 0.004(2) 0.004(2)
C12 0.023(3) 0.016(3) 0.019(3) 0.001(2) -0.004(2) 0.008(2)
C13 0.018(2) 0.018(3) 0.016(3) 0.002(2) 0.0023(19) 0.006(2)
C14 0.015(2) 0.014(2) 0.018(3) -0.0038(19) -0.0006(19) 0.0061(19)
C15 0.021(3) 0.013(2) 0.015(2) -0.0001(19) 0.0029(19) 0.007(2)
C16 0.017(2) 0.017(3) 0.021(3) -0.001(2) 0.005(2) 0.005(2)
C17 0.017(2) 0.024(3) 0.021(3) -0.005(2) 0.000(2) 0.008(2)
C18 0.019(3) 0.021(3) 0.017(3) -0.001(2) 0.000(2) 0.010(2)
C19 0.018(2) 0.015(2) 0.019(3) 0.0004(19) 0.003(2) 0.005(2)
C20 0.022(3) 0.031(3) 0.018(3) 0.000(2) 0.000(2) 0.013(2)
C21 0.020(3) 0.032(3) 0.011(2) 0.002(2) -0.002(2) 0.002(2)
C22 0.022(3) 0.032(3) 0.012(3) -0.005(2) 0.001(2) 0.002(2)
C23 0.017(2) 0.015(2) 0.022(3) -0.002(2) 0.002(2) 0.006(2)
C24 0.019(2) 0.015(2) 0.018(3) -0.0030(19) 0.0003(19) 0.008(2)
C25 0.012(2) 0.016(2) 0.020(3) 0.000(2) -0.0010(19) 0.0036(19)
C26 0.017(2) 0.017(2) 0.022(3) -0.003(2) 0.000(2) 0.009(2)
C27 0.028(3) 0.016(3) 0.027(3) -0.001(2) -0.002(2) 0.010(2)
C28 0.026(3) 0.020(3) 0.025(3) 0.004(2) 0.004(2) 0.008(2)
C29 0.014(2) 0.017(3) 0.023(3) -0.003(2) 0.001(2) 0.002(2)
C30 0.015(2) 0.015(2) 0.025(3) -0.003(2) -0.003(2) 0.005(2)
C31 0.017(3) 0.019(3) 0.024(3) -0.001(2) 0.003(2) 0.001(2)
C32 0.023(3) 0.025(3) 0.018(3) 0.002(2) 0.003(2) 0.004(2)
C33 0.024(3) 0.025(3) 0.017(3) -0.001(2) 0.003(2) 0.006(2)

loop_
_atom_type_symbol
_atom_type_description
_atom_type_scat_dispersion_real
_atom_type_scat_dispersion_imag
_atom_type_scat_source
C C 0.0033 0.0016 'International Tables Vol C Tables 4.2.6.8 and 6.1.1.4'
H H 0.0000 0.0000 'International Tables Vol C Tables 4.2.6.8 and 6.1.1.4'
N N 0.0061 0.0033 'International Tables Vol C Tables 4.2.6.8 and 6.1.1.4'
O O 0.0106 0.0060 'International Tables Vol C Tables 4.2.6.8 and 6.1.1.4'
F F 0.0171 0.0103 'International Tables Vol C Tables 4.2.6.8 and 6.1.1.4'
Si Si 0.0817 0.0704 'International Tables Vol C Tables 4.2.6.8 and 6.1.1.4'

loop_
_geom_angle_atom_site_label_1
_geom_angle_atom_site_label_2
_geom_angle_atom_site_label_3
_geom_angle
_geom_angle_site_symmetry_1
_geom_angle_site_symmetry_3
_geom_angle_publ_flag
F3 Si1 F5 90.7(2) . . ?
F3 Si1 F7 90.69(19) . . ?
F5 Si1 F7 178.5(2) . . ?
F3 Si1 F2 179.1(2) . . ?
F5 Si1 F2 90.0(2) . . ?
F7 Si1 F2 88.6(2) . . ?
F3 Si1 F4 90.85(18) . . ?
F5 Si1 F4 90.2(2) . . ?
F7 Si1 F4 90.29(18) . . ?
F2 Si1 F4 88.5(2) . . ?
F3 Si1 F6 91.2(2) . . ?
F5 Si1 F6 90.1(2) . . ?
F7 Si1 F6 89.4(2) . . ?
F2 Si1 F6 89.5(2) . . ?
F4 Si1 F6 178.0(2) . . ?
C3 O1 C2 117.5(4) . . ?
C14 O2 C13 117.4(4) . . ?
C25 O3 C24 117.2(4) . . ?
C12 N1 C23 111.8(4) . . ?
C12 N1 C1 113.7(4) . . ?
C23 N1 C1 112.3(4) . . ?
C11 N2 C22 112.0(5) . . ?
C11 N2 C33 111.5(4) . . ?
C22 N2 C33 111.7(5) . . ?
C10 N3 C9 111.3(4) . . ?
C21 N4 C20 113.1(4) . . ?
C31 N5 C32 112.1(4) . . ?
N1 C1 C2 110.1(4) . . ?
O1 C2 C1 106.2(4) . . ?
O1 C3 C4 123.1(5) . . ?
O1 C3 C8 115.8(5) . . ?
C4 C3 C8 121.1(5) . . ?
C3 C4 C5 118.4(5) . . ?
C6 C5 C4 121.0(5) . . ?
C5 C6 C7 120.0(5) . . ?
C8 C7 C6 119.6(5) . . ?
C8 C7 C9 121.2(5) . . ?
C6 C7 C9 119.2(5) . . ?
C3 C8 C7 119.8(5) . . ?
N3 C9 C7 113.0(5) . . ?
N3 C10 C11 111.1(5) . . ?
N2 C11 C10 112.6(5) . . ?
N1 C12 C13 110.2(4) . . ?
O2 C13 C12 105.6(4) . . ?
O2 C14 C19 115.8(5) . . ?
O2 C14 C15 123.5(5) . . ?
C19 C14 C15 120.6(5) . . ?
C16 C15 C14 118.9(5) . . ?
C17 C16 C15 121.0(5) . . ?
C16 C17 C18 120.3(5) . . ?
C17 C18 C19 119.1(5) . . ?
C17 C18 C20 119.8(5) . . ?
C19 C18 C20 121.0(5) . . ?
C14 C19 C18 120.1(5) . . ?
N4 C20 C18 111.4(4) . . ?
N4 C21 C22 110.7(5) . . ?
N2 C22 C21 111.9(5) . . ?
N1 C23 C24 111.0(4) . . ?
O3 C24 C23 106.2(4) . . ?
O3 C25 C30 117.1(5) . . ?
O3 C25 C26 122.7(5) . . ?
C30 C25 C26 120.2(5) . . ?
C27 C26 C25 118.9(5) . . ?
C28 C27 C26 121.1(5) . . ?
C27 C28 C29 120.1(5) . . ?
C30 C29 C28 119.1(5) . . ?
C30 C29 C31 121.5(5) . . ?
C28 C29 C31 119.4(5) . . ?
C25 C30 C29 120.4(5) . . ?
N5 C31 C29 112.2(4) . . ?
N5 C32 C33 110.8(5) . . ?
N2 C33 C32 111.6(5) . . ?

loop_
_geom_bond_atom_site_label_1
_geom_bond_atom_site_label_2
_geom_bond_distance
_geom_bond_site_symmetry_2
_geom_bond_publ_flag
Si1 F3 1.660(4) . ?
Si1 F5 1.684(4) . ?
Si1 F7 1.690(4) . ?
Si1 F2 1.691(4) . ?
Si1 F4 1.692(4) . ?
Si1 F6 1.701(4) . ?
O1 C3 1.385(6) . ?
O1 C2 1.437(6) . ?
O2 C14 1.376(6) . ?
O2 C13 1.437(6) . ?
O3 C25 1.375(7) . ?
O3 C24 1.439(6) . ?
N1 C12 1.497(7) . ?
N1 C23 1.505(7) . ?
N1 C1 1.511(7) . ?
N2 C11 1.459(8) . ?
N2 C22 1.469(7) . ?
N2 C33 1.474(8) . ?
N3 C10 1.495(7) . ?
N3 C9 1.499(7) . ?
N4 C21 1.487(7) . ?
N4 C20 1.492(7) . ?
N5 C31 1.487(7) . ?
N5 C32 1.498(7) . ?
C1 C2 1.512(7) . ?
C3 C4 1.386(8) . ?
C3 C8 1.387(8) . ?
C4 C5 1.392(8) . ?
C5 C6 1.380(8) . ?
C6 C7 1.390(8) . ?
C7 C8 1.388(8) . ?
C7 C9 1.509(8) . ?
C10 C11 1.518(9) . ?
C12 C13 1.513(7) . ?
C14 C19 1.389(7) . ?
C14 C15 1.391(7) . ?
C15 C16 1.389(7) . ?
C16 C17 1.380(8) . ?
C17 C18 1.393(8) . ?
C18 C19 1.397(7) . ?
C18 C20 1.511(8) . ?
C21 C22 1.519(8) . ?
C23 C24 1.506(8) . ?
C25 C30 1.385(8) . ?
C25 C26 1.394(7) . ?
C26 C27 1.387(8) . ?
C27 C28 1.373(8) . ?
C28 C29 1.396(8) . ?
C29 C30 1.391(8) . ?
C29 C31 1.511(8) . ?
C32 C33 1.514(8) . ?

loop_
_geom_torsion_atom_site_label_1
_geom_torsion_atom_site_label_2
_geom_torsion_atom_site_label_3
_geom_torsion_atom_site_label_4
_geom_torsion
_geom_torsion_site_symmetry_1
_geom_torsion_site_symmetry_2
_geom_torsion_site_symmetry_3
_geom_torsion_site_symmetry_4
_geom_torsion_publ_flag
C12 N1 C1 C2 62.8(6) . . . . ?
C23 N1 C1 C2 -169.1(5) . . . . ?
C3 O1 C2 C1 -162.1(5) . . . . ?
N1 C1 C2 O1 48.7(6) . . . . ?
C2 O1 C3 C4 -12.4(8) . . . . ?
C2 O1 C3 C8 166.6(5) . . . . ?
O1 C3 C4 C5 178.9(5) . . . . ?
C8 C3 C4 C5 -0.1(8) . . . . ?
C3 C4 C5 C6 0.7(9) . . . . ?
C4 C5 C6 C7 -0.6(9) . . . . ?
C5 C6 C7 C8 -0.2(9) . . . . ?
C5 C6 C7 C9 -178.7(6) . . . . ?
O1 C3 C8 C7 -179.7(5) . . . . ?
C4 C3 C8 C7 -0.7(8) . . . . ?
C6 C7 C8 C3 0.8(8) . . . . ?
C9 C7 C8 C3 179.3(5) . . . . ?
C10 N3 C9 C7 167.8(5) . . . . ?
C8 C7 C9 N3 59.6(7) . . . . ?
C6 C7 C9 N3 -121.9(6) . . . . ?
C9 N3 C10 C11 173.9(5) . . . . ?
C22 N2 C11 C10 -78.5(6) . . . . ?
C33 N2 C11 C10 155.5(5) . . . . ?
N3 C10 C11 N2 -65.7(6) . . . . ?
C23 N1 C12 C13 71.5(5) . . . . ?
C1 N1 C12 C13 -160.1(4) . . . . ?
C14 O2 C13 C12 -166.7(4) . . . . ?
N1 C12 C13 O2 43.7(6) . . . . ?
C13 O2 C14 C19 158.2(4) . . . . ?
C13 O2 C14 C15 -21.0(7) . . . . ?
O2 C14 C15 C16 178.2(5) . . . . ?
C19 C14 C15 C16 -1.0(7) . . . . ?
C14 C15 C16 C17 0.3(8) . . . . ?
C15 C16 C17 C18 0.9(8) . . . . ?
C16 C17 C18 C19 -1.3(8) . . . . ?
C16 C17 C18 C20 179.6(5) . . . . ?
O2 C14 C19 C18 -178.7(4) . . . . ?
C15 C14 C19 C18 0.6(8) . . . . ?
C17 C18 C19 C14 0.5(8) . . . . ?
C20 C18 C19 C14 179.6(5) . . . . ?
C21 N4 C20 C18 166.4(5) . . . . ?
C17 C18 C20 N4 -109.6(6) . . . . ?
C19 C18 C20 N4 71.3(7) . . . . ?
C20 N4 C21 C22 175.9(5) . . . . ?
C11 N2 C22 C21 153.7(5) . . . . ?
C33 N2 C22 C21 -80.4(6) . . . . ?
N4 C21 C22 N2 -65.9(6) . . . . ?
C12 N1 C23 C24 -163.9(4) . . . . ?
C1 N1 C23 C24 67.1(6) . . . . ?
C25 O3 C24 C23 -162.1(4) . . . . ?
N1 C23 C24 O3 45.9(5) . . . . ?
C24 O3 C25 C30 155.3(5) . . . . ?
C24 O3 C25 C26 -24.1(7) . . . . ?
O3 C25 C26 C27 178.3(5) . . . . ?
C30 C25 C26 C27 -1.1(8) . . . . ?
C25 C26 C27 C28 0.9(8) . . . . ?
C26 C27 C28 C29 -0.2(9) . . . . ?
C27 C28 C29 C30 -0.2(8) . . . . ?
C27 C28 C29 C31 -178.3(5) . . . . ?
O3 C25 C30 C29 -178.7(5) . . . . ?
C26 C25 C30 C29 0.7(8) . . . . ?
C28 C29 C30 C25 -0.1(8) . . . . ?
C31 C29 C30 C25 178.0(5) . . . . ?
C32 N5 C31 C29 167.6(5) . . . . ?
C30 C29 C31 N5 69.1(7) . . . . ?
C28 C29 C31 N5 -112.9(6) . . . . ?
C31 N5 C32 C33 175.7(5) . . . . ?
C11 N2 C33 C32 -81.9(6) . . . . ?
C22 N2 C33 C32 151.9(5) . . . . ?
N5 C32 C33 N2 -66.1(6) . . . . ?
